data_1534133
loop_
_publ_author_name
'Osumi, Shinichiro'
'Saito, Shohei'
'Dou, Chuandong'
'Matsuo, Kyohei'
'Kume, Keita'
'Yoshikawa, Hirofumi'
'Awaga, Kunio'
'Yamaguchi, Shigehiro'

_publ_section_title
;
 Boron-doped nanographene: Lewis acidity, redox properties, and battery
 electrode performance
;
_journal_issue 1
_journal_name_full 'Chem. Sci.'
_journal_page_first 219
_journal_paper_doi 10.1039/C5SC02246K
_journal_volume 7
_journal_year 2016
_chemical_formula_moiety 'C48 H22 B2, 3(C18 H36 K N2 O6)'
_chemical_formula_sum 'C102 H130 B2 K3 N6 O18'
_chemical_formula_weight 1867.03
_chemical_name_systematic
;
 ?
;
_space_group_crystal_system monoclinic
_space_group_IT_number 14
_space_group_name_Hall '-P 2yn'
_space_group_name_H-M_alt 'P 1 21/n 1'
_symmetry_space_group_name_Hall '-P 2yn'
_symmetry_space_group_name_H-M 'P 1 21/n 1'
_atom_sites_solution_hydrogens mixed
_atom_sites_solution_primary direct
_atom_sites_solution_secondary difmap
_audit_creation_method SHELXL-2013
_audit_update_record
;
2015-04-16 deposited with the CCDC.
2015-10-06 downloaded from the CCDC.
;
_cell_angle_alpha 90
_cell_angle_beta 97.632(2)
_cell_angle_gamma 90
_cell_formula_units_Z 4
_cell_length_a 15.4324(12)
_cell_length_b 29.3994(18)
_cell_length_c 21.2075(13)
_cell_measurement_reflns_used 13237
_cell_measurement_temperature 103(2)
_cell_measurement_theta_max 25.0
_cell_measurement_theta_min 2.9
_cell_volume 9536.7(11)
_computing_cell_refinement 'Rigaku CrystalClear'
_computing_data_collection 'Rigaku CrystalClear'
_computing_data_reduction 'Rigaku CrystalClear'
_computing_structure_refinement 'SHELXL-2013 (Sheldrick, 2013)'
_computing_structure_solution 'SHELXS-2013 (Sheldrick, 2013)'
_diffrn_ambient_temperature 103
_diffrn_detector_area_resol_mean 28.5714
_diffrn_measured_fraction_theta_full 0.960
_diffrn_measured_fraction_theta_max 0.987
_diffrn_measurement_device_type
;
RIGAKU diffractometer equipped with a MicroMax-007 generator,
VariMax-Mo optics, and a Saturn70 CCD detector (44 bin mode)
;
_diffrn_measurement_method dtprofit.ref
_diffrn_radiation_type MoK\a
_diffrn_radiation_wavelength 0.71075
_diffrn_reflns_av_R_equivalents 0.0628
_diffrn_reflns_av_unetI/netI 0.0400
_diffrn_reflns_laue_measured_fraction_full 0.960
_diffrn_reflns_laue_measured_fraction_max 0.987
_diffrn_reflns_limit_h_max 18
_diffrn_reflns_limit_h_min -18
_diffrn_reflns_limit_k_max 34
_diffrn_reflns_limit_k_min -34
_diffrn_reflns_limit_l_max 25
_diffrn_reflns_limit_l_min -25
_diffrn_reflns_number 85075
_diffrn_reflns_point_group_measured_fraction_full 0.960
_diffrn_reflns_point_group_measured_fraction_max 0.987
_diffrn_reflns_theta_full 25.242
_diffrn_reflns_theta_max 25.000
_diffrn_reflns_theta_min 2.842
_diffrn_source 'rotating anode'
_exptl_absorpt_coefficient_mu 0.215
_exptl_absorpt_correction_T_max 1.000
_exptl_absorpt_correction_T_min 0.733
_exptl_absorpt_correction_type multi-scan
_exptl_absorpt_process_details 'ABSCOR (Rigaku 1995)'
_exptl_crystal_colour Black
_exptl_crystal_density_diffrn 1.300
_exptl_crystal_description Prism
_exptl_crystal_F_000 3980
_exptl_crystal_recrystallization_method 'Re-crystallisation from solvent: THF/heptane'
_exptl_crystal_size_max 0.15
_exptl_crystal_size_mid 0.10
_exptl_crystal_size_min 0.05
_refine_diff_density_max 0.770
_refine_diff_density_min -0.389
_refine_diff_density_rms 0.068
_refine_ls_extinction_method none
_refine_ls_goodness_of_fit_ref 1.150
_refine_ls_hydrogen_treatment mixed
_refine_ls_matrix_type full
_refine_ls_number_parameters 1184
_refine_ls_number_reflns 16578
_refine_ls_number_restraints 0
_refine_ls_restrained_S_all 1.150
_refine_ls_R_factor_all 0.1060
_refine_ls_R_factor_gt 0.0880
_refine_ls_shift/su_max 0.001
_refine_ls_shift/su_mean 0.000
_refine_ls_structure_factor_coef Fsqd
_refine_ls_weighting_details 'w=1/[\s^2^(Fo^2^)+(0.1109P)^2^+7.6858P] where P=(Fo^2^+2Fc^2^)/3'
_refine_ls_weighting_scheme calc
_refine_ls_wR_factor_gt 0.2196
_refine_ls_wR_factor_ref 0.2351
_reflns_Friedel_coverage 0.000
_reflns_number_gt 13287
_reflns_number_total 16578
_reflns_threshold_expression 'I > 2\s(I)'
_cod_data_source_file c5sc02246k3.cif
_cod_data_source_block trianion
_cod_depositor_comments
;
The following automatic conversions were performed:

'_exptl_absorpt_correction_type' value 'Multi-scan' changed to
'multi-scan' according to
/usr/data/users/saulius/crontab/automatic-downloads/rss-feeds/RSC/lib/dictionaries/cif_core.dic
dictionary named 'cif_core.dic' version 2.4.2 from 2011-04-26.

Automatic conversion script
Id: cif_fix_values 3271 2015-04-21 07:52:19Z andrius 

 Adding full bibliography for 1534131--1534134.cif.
;
_cod_database_code 1534133
_shelx_space_group_comment
;
The symmetry employed for this shelxl refinement is uniquely defined
by the following loop, which should always be used as a source of
symmetry information in preference to the above space-group names.
They are only intended as comments.
;
_shelxl_version_number 2013-4

loop_
_space_group_symop_operation_xyz
'x, y, z'
'-x+1/2, y+1/2, -z+1/2'
'-x, -y, -z'
'x-1/2, -y-1/2, z-1/2'

loop_
_atom_site_label
_atom_site_type_symbol
_atom_site_fract_x
_atom_site_fract_y
_atom_site_fract_z
_atom_site_U_iso_or_equiv
_atom_site_adp_type
_atom_site_occupancy
_atom_site_site_symmetry_order
_atom_site_calc_flag
_atom_site_refinement_flags_posn
_atom_site_refinement_flags_adp
K1 K 0.38064(5) 0.07720(3) 0.55661(4) 0.0488(2) Uani 1 1 d . .
O7 O 0.2781(2) 0.07470(10) 0.65568(14) 0.0641(8) Uani 1 1 d . .
O8 O 0.51859(19) 0.02530(10) 0.61782(14) 0.0613(7) Uani 1 1 d . .
O9 O 0.29066(18) 0.10177(9) 0.44027(12) 0.0542(7) Uani 1 1 d . .
O10 O 0.33412(19) 0.16011(10) 0.61402(13) 0.0608(7) Uani 1 1 d . .
O11 O 0.55887(18) 0.10346(10) 0.55086(14) 0.0594(7) Uani 1 1 d . .
N3 N 0.4202(2) 0.16735(11) 0.49832(15) 0.0549(8) Uani 1 1 d . .
O12 O 0.26544(18) 0.01456(9) 0.48720(13) 0.0576(7) Uani 1 1 d . .
C9 C -0.0403(3) 0.08412(13) 0.25570(17) 0.0489(9) Uani 1 1 d . .
C10 C 0.2983(3) 0.08899(13) 0.23806(16) 0.0484(9) Uani 1 1 d . .
C11 C 0.0698(3) 0.14419(13) 0.23741(16) 0.0496(9) Uani 1 1 d . .
C12 C -0.0188(3) 0.13068(13) 0.24097(16) 0.0504(9) Uani 1 1 d . .
C13 C 0.2208(3) -0.05592(13) 0.24378(17) 0.0505(9) Uani 1 1 d . .
C14 C 0.3384(3) 0.13063(14) 0.40284(18) 0.0573(10) Uani 1 1 d . .
H57 H 0.3033 0.1372 0.3624 0.069 Uiso 1 1 calc R U
H58 H 0.3915 0.1155 0.3944 0.069 Uiso 1 1 calc R U
C15 C 0.1605(2) -0.02077(12) 0.26336(16) 0.0467(8) Uani 1 1 d . .
C16 C 0.1143(2) 0.05997(13) 0.25679(16) 0.0462(8) Uani 1 1 d . .
C17 C 0.4769(3) -0.01819(16) 0.19791(19) 0.0593(10) Uani 1 1 d . .
C18 C 0.1831(3) 0.20351(13) 0.22197(18) 0.0559(10) Uani 1 1 d . .
C19 C 0.4182(3) 0.01617(14) 0.21669(18) 0.0522(9) Uani 1 1 d . .
C20 C 0.4444(3) 0.06341(15) 0.21625(17) 0.0533(9) Uani 1 1 d . .
C21 C 0.2447(3) 0.06787(13) 0.40174(19) 0.0574(10) Uani 1 1 d . .
H59 H 0.2850 0.0509 0.3793 0.069 Uiso 1 1 calc R U
H60 H 0.2015 0.0820 0.3704 0.069 Uiso 1 1 calc R U
C22 C 0.2544(3) 0.17014(13) 0.23530(17) 0.0529(9) Uani 1 1 d . .
C23 C 0.5005(3) 0.15674(15) 0.27547(19) 0.0622(11) Uani 1 1 d . .
H1 H 0.5424 0.1339 0.2763 0.075 Uiso 1 1 calc R U
C24 C 0.3357(3) -0.12313(15) 0.2075(2) 0.0631(11) Uani 1 1 d . .
H2 H 0.3740 -0.1458 0.1980 0.076 Uiso 1 1 calc R U
C25 C 0.1948(3) -0.10171(13) 0.23246(19) 0.0566(10) Uani 1 1 d . .
H3 H 0.1380 -0.1101 0.2375 0.068 Uiso 1 1 calc R U
C26 C 0.3860(3) 0.09938(14) 0.23407(17) 0.0526(9) Uani 1 1 d . .
C27 C 0.2334(3) 0.12334(13) 0.23861(17) 0.0508(9) Uani 1 1 d . .
C28 C -0.1946(3) 0.10456(16) 0.23484(19) 0.0604(11) Uani 1 1 d . .
H4 H -0.2528 0.0956 0.2314 0.073 Uiso 1 1 calc R U
N4 N 0.3434(2) -0.01402(12) 0.61206(16) 0.0569(8) Uani 1 1 d . .
C30 C 0.0928(3) 0.19066(13) 0.22394(17) 0.0539(10) Uani 1 1 d . .
C31 C 0.4058(3) 0.20458(14) 0.5429(2) 0.0645(11) Uani 1 1 d . .
H61 H 0.4023 0.2331 0.5198 0.077 Uiso 1 1 calc R U
H62 H 0.4560 0.2063 0.5755 0.077 Uiso 1 1 calc R U
C32 C 0.1791(2) 0.02510(13) 0.25381(16) 0.0466(8) Uani 1 1 d . .
C33 C 0.5054(3) -0.02275(14) 0.6180(2) 0.0618(11) Uani 1 1 d . .
H63 H 0.5552 -0.0375 0.6423 0.074 Uiso 1 1 calc R U
H64 H 0.4994 -0.0343 0.5748 0.074 Uiso 1 1 calc R U
C34 C 0.2506(3) -0.13414(14) 0.2142(2) 0.0620(11) Uani 1 1 d . .
H5 H 0.2308 -0.1637 0.2064 0.074 Uiso 1 1 calc R U
C35 C 0.3650(3) -0.07861(14) 0.21464(19) 0.0578(10) Uani 1 1 d . .
C36 C 0.3352(2) 0.00316(14) 0.23298(17) 0.0506(9) Uani 1 1 d . .
C37 C 0.5234(3) 0.07372(16) 0.19077(19) 0.0608(11) Uani 1 1 d . .
H6 H 0.5406 0.1039 0.1885 0.073 Uiso 1 1 calc R U
C38 C 0.0195(2) 0.00472(13) 0.29858(17) 0.0483(9) Uani 1 1 d . .
C39 C 0.6150(3) 0.08611(16) 0.6047(2) 0.0627(11) Uani 1 1 d . .
H65 H 0.5998 0.0997 0.6434 0.075 Uiso 1 1 calc R U
H66 H 0.6753 0.0937 0.6010 0.075 Uiso 1 1 calc R U
C40 C -0.0460(3) -0.00387(14) 0.33806(18) 0.0542(9) Uani 1 1 d . .
H7 H -0.0866 0.0188 0.3428 0.065 Uiso 1 1 calc R U
C41 C -0.1752(3) 0.14956(16) 0.22408(19) 0.0630(11) Uani 1 1 d . .
H8 H -0.2201 0.1706 0.2151 0.076 Uiso 1 1 calc R U
C42 C 0.0239(3) 0.22383(14) 0.21258(18) 0.0599(11) Uani 1 1 d . .
C43 C 0.0834(2) -0.03018(13) 0.29415(18) 0.0500(9) Uani 1 1 d . .
C44 C 0.0751(3) -0.07109(14) 0.32942(19) 0.0555(10) Uani 1 1 d . .
H9 H 0.1166 -0.0938 0.3280 0.067 Uiso 1 1 calc R U
C45 C 0.0297(2) 0.04983(12) 0.27007(16) 0.0463(8) Uani 1 1 d . .
C46 C 0.6049(3) 0.03656(16) 0.6073(2) 0.0634(11) Uani 1 1 d . .
H67 H 0.6171 0.0232 0.5676 0.076 Uiso 1 1 calc R U
H68 H 0.6464 0.0243 0.6414 0.076 Uiso 1 1 calc R U
C47 C -0.0520(3) -0.04422(16) 0.3695(2) 0.0617(11) Uani 1 1 d . .
H10 H -0.0970 -0.0488 0.3939 0.074 Uiso 1 1 calc R U
C48 C -0.0878(3) 0.16374(14) 0.22655(17) 0.0558(10) Uani 1 1 d . .
C49 C -0.0635(3) 0.20941(15) 0.21476(19) 0.0618(11) Uani 1 1 d . .
H130 H -0.1076 0.2311 0.2081 0.074 Uiso 1 1 calc R U
C50 C 0.3768(3) 0.22432(15) 0.27601(19) 0.0645(11) Uani 1 1 d . .
H11 H 0.3360 0.2475 0.2775 0.077 Uiso 1 1 calc R U
C51 C -0.1298(3) 0.07269(15) 0.25047(18) 0.0549(10) Uani 1 1 d . .
H12 H -0.1456 0.0428 0.2578 0.066 Uiso 1 1 calc R U
C52 C 0.3070(3) -0.04349(13) 0.23106(17) 0.0504(9) Uani 1 1 d . .
C53 C 0.2928(4) 0.03496(17) 0.6952(2) 0.0740(13) Uani 1 1 d . .
H69 H 0.2528 0.0351 0.7268 0.089 Uiso 1 1 calc R U
H70 H 0.3520 0.0354 0.7172 0.089 Uiso 1 1 calc R U
B1 B 0.1392(3) 0.10911(16) 0.24280(19) 0.0506(10) Uani 1 1 d . .
C55 C 0.4237(3) -0.03281(15) 0.6473(2) 0.0600(10) Uani 1 1 d . .
H71 H 0.4173 -0.0655 0.6503 0.072 Uiso 1 1 calc R U
H72 H 0.4306 -0.0207 0.6902 0.072 Uiso 1 1 calc R U
C56 C 0.2003(3) 0.03623(15) 0.4427(2) 0.0619(11) Uani 1 1 d . .
H73 H 0.1601 0.0531 0.4654 0.074 Uiso 1 1 calc R U
H74 H 0.1672 0.0135 0.4165 0.074 Uiso 1 1 calc R U
C57 C 0.3474(3) 0.18106(14) 0.25108(17) 0.0555(10) Uani 1 1 d . .
C58 C 0.1991(3) 0.24881(14) 0.2028(2) 0.0642(11) Uani 1 1 d . .
H13 H 0.2556 0.2575 0.1973 0.077 Uiso 1 1 calc R U
C59 C 0.0088(3) -0.07820(15) 0.3650(2) 0.0597(10) Uani 1 1 d . .
H14 H 0.0046 -0.1057 0.3861 0.072 Uiso 1 1 calc R U
C60 C 0.1315(4) 0.28030(15) 0.1923(2) 0.0715(13) Uani 1 1 d . .
H15 H 0.1440 0.3098 0.1806 0.086 Uiso 1 1 calc R U
C61 C 0.3093(3) -0.04496(15) 0.5604(2) 0.0677(12) Uani 1 1 d . .
H75 H 0.2886 -0.0725 0.5788 0.081 Uiso 1 1 calc R U
H76 H 0.3568 -0.0534 0.5370 0.081 Uiso 1 1 calc R U
C62 C 0.3249(3) 0.19942(14) 0.5745(2) 0.0624(11) Uani 1 1 d . .
H77 H 0.3169 0.2262 0.5999 0.075 Uiso 1 1 calc R U
H78 H 0.2741 0.1963 0.5426 0.075 Uiso 1 1 calc R U
C63 C 0.3608(3) 0.17392(14) 0.4382(2) 0.0605(10) Uani 1 1 d . .
H79 H 0.3882 0.1945 0.4110 0.073 Uiso 1 1 calc R U
H80 H 0.3073 0.1881 0.4476 0.073 Uiso 1 1 calc R U
C64 C 0.5532(3) -0.00548(17) 0.1738(2) 0.0632(11) Uani 1 1 d . .
H16 H 0.5896 -0.0277 0.1606 0.076 Uiso 1 1 calc R U
C65 C 0.4633(4) 0.23306(17) 0.2979(2) 0.0730(14) Uani 1 1 d . .
H17 H 0.4800 0.2620 0.3127 0.088 Uiso 1 1 calc R U
C66 C 0.4549(4) -0.06579(18) 0.2078(3) 0.0813(15) Uani 1 1 d . .
H129 H 0.487(3) -0.0863(14) 0.189(2) 0.060(12) Uiso 1 1 d . .
C67 C 0.5109(3) 0.16617(16) 0.4845(2) 0.0655(11) Uani 1 1 d . .
H81 H 0.5276 0.1965 0.4726 0.079 Uiso 1 1 calc R U
H82 H 0.5142 0.1463 0.4484 0.079 Uiso 1 1 calc R U
C68 C 0.0464(4) 0.26901(15) 0.1987(2) 0.0683(12) Uani 1 1 d . .
H18 H 0.0033 0.2913 0.1938 0.082 Uiso 1 1 calc R U
C69 C 0.5258(3) 0.19886(17) 0.2982(2) 0.0696(12) Uani 1 1 d . .
H19 H 0.5840 0.2046 0.3136 0.084 Uiso 1 1 calc R U
B2 B 0.2700(3) 0.03884(15) 0.2405(2) 0.0480(10) Uani 1 1 d . .
C71 C 0.4130(3) 0.14663(15) 0.25072(18) 0.0572(10) Uani 1 1 d . .
C72 C 0.2790(3) -0.00685(17) 0.6557(2) 0.0715(13) Uani 1 1 d . .
H83 H 0.2800 -0.0329 0.6839 0.086 Uiso 1 1 calc R U
H84 H 0.2214 -0.0055 0.6312 0.086 Uiso 1 1 calc R U
C73 C 0.5750(3) 0.03985(17) 0.16935(19) 0.0632(11) Uani 1 1 d . .
H20 H 0.6250 0.0478 0.1518 0.076 Uiso 1 1 calc R U
C74 C 0.2358(3) -0.02520(16) 0.5144(2) 0.0723(13) Uani 1 1 d . .
H85 H 0.2169 -0.0472 0.4813 0.087 Uiso 1 1 calc R U
H86 H 0.1864 -0.0181 0.5366 0.087 Uiso 1 1 calc R U
C75 C 0.5755(3) 0.14985(15) 0.5396(2) 0.0690(12) Uani 1 1 d . .
H87 H 0.6347 0.1535 0.5298 0.083 Uiso 1 1 calc R U
H88 H 0.5694 0.1676 0.5773 0.083 Uiso 1 1 calc R U
C76 C 0.2621(4) 0.15504(17) 0.6489(2) 0.0787(14) Uani 1 1 d . .
H89 H 0.2088 0.1503 0.6198 0.094 Uiso 1 1 calc R U
H90 H 0.2551 0.1824 0.6732 0.094 Uiso 1 1 calc R U
C77 C 0.2784(4) 0.11505(18) 0.6928(2) 0.0829(15) Uani 1 1 d . .
H91 H 0.3345 0.1184 0.7192 0.099 Uiso 1 1 calc R U
H92 H 0.2332 0.1133 0.7205 0.099 Uiso 1 1 calc R U
K2 K 0.14405(6) 0.08630(3) 0.00146(4) 0.0531(2) Uani 1 1 d . .
O1 O 0.15407(18) 0.03813(9) -0.11308(11) 0.0537(6) Uani 1 1 d . .
O2 O 0.11541(18) 0.01434(10) 0.07537(13) 0.0603(7) Uani 1 1 d . .
O3 O 0.32982(19) 0.09847(10) 0.03331(13) 0.0609(7) Uani 1 1 d . .
O4 O -0.01821(19) 0.08260(11) 0.05432(14) 0.0665(8) Uani 1 1 d . .
O5 O 0.0735(3) 0.12400(11) -0.12096(15) 0.0806(10) Uani 1 1 d . .
N1 N 0.2612(2) 0.00513(11) 0.00476(15) 0.0540(8) Uani 1 1 d . .
C112 C 0.3410(3) 0.13337(18) 0.0810(2) 0.0715(13) Uani 1 1 d . .
H21 H 0.4030 0.1384 0.0938 0.086 Uiso 1 1 calc R U
H22 H 0.3157 0.1233 0.1181 0.086 Uiso 1 1 calc R U
O6 O 0.2103(2) 0.16971(11) 0.04391(17) 0.0773(9) Uani 1 1 d . .
C114 C 0.1414(3) 0.06434(17) -0.17026(19) 0.0662(12) Uani 1 1 d . .
H23 H 0.1350 0.0441 -0.2067 0.079 Uiso 1 1 calc R U
H24 H 0.1922 0.0833 -0.1726 0.079 Uiso 1 1 calc R U
C115 C 0.3748(3) 0.05794(16) 0.0550(2) 0.0681(12) Uani 1 1 d . .
H25 H 0.3581 0.0491 0.0958 0.082 Uiso 1 1 calc R U
H26 H 0.4373 0.0634 0.0606 0.082 Uiso 1 1 calc R U
C116 C 0.2505(3) -0.02199(15) 0.0614(2) 0.0613(11) Uani 1 1 d . .
H27 H 0.2815 -0.0071 0.0986 0.074 Uiso 1 1 calc R U
H28 H 0.2772 -0.0516 0.0576 0.074 Uiso 1 1 calc R U
N2 N 0.0249(3) 0.16780(13) -0.00607(19) 0.0735(11) Uani 1 1 d . .
C118 C 0.2235(3) 0.00599(16) -0.1136(2) 0.0636(11) Uani 1 1 d . .
H29 H 0.2776 0.0219 -0.1174 0.076 Uiso 1 1 calc R U
H30 H 0.2109 -0.0141 -0.1499 0.076 Uiso 1 1 calc R U
C119 C 0.2341(3) -0.02173(15) -0.0531(2) 0.0606(11) Uani 1 1 d . .
H31 H 0.1790 -0.0366 -0.0490 0.073 Uiso 1 1 calc R U
H32 H 0.2772 -0.0453 -0.0564 0.073 Uiso 1 1 calc R U
C120 C 0.3004(3) 0.17566(18) 0.0582(3) 0.0800(15) Uani 1 1 d . .
H33 H 0.3126 0.1990 0.0905 0.096 Uiso 1 1 calc R U
H34 H 0.3243 0.1855 0.0205 0.096 Uiso 1 1 calc R U
C121 C 0.1551(3) -0.02871(15) 0.0716(2) 0.0639(11) Uani 1 1 d . .
H35 H 0.1244 -0.0460 0.0365 0.077 Uiso 1 1 calc R U
H36 H 0.1522 -0.0456 0.1106 0.077 Uiso 1 1 calc R U
C122 C -0.0054(4) 0.15004(18) -0.1202(3) 0.0923(18) Uani 1 1 d . .
H37 H -0.0524 0.1304 -0.1106 0.111 Uiso 1 1 calc R U
H38 H -0.0225 0.1639 -0.1615 0.111 Uiso 1 1 calc R U
C123 C 0.0309(3) 0.01067(17) 0.0968(2) 0.0685(12) Uani 1 1 d . .
H39 H 0.0354 -0.0080 0.1348 0.082 Uiso 1 1 calc R U
H40 H -0.0099 -0.0038 0.0642 0.082 Uiso 1 1 calc R U
C124 C 0.3529(3) 0.02002(16) 0.0075(2) 0.0658(11) Uani 1 1 d . .
H41 H 0.3632 0.0303 -0.0343 0.079 Uiso 1 1 calc R U
H42 H 0.3912 -0.0056 0.0191 0.079 Uiso 1 1 calc R U
C125 C 0.0704(3) 0.20165(16) 0.0400(2) 0.0730(13) Uani 1 1 d . .
H43 H 0.0407 0.2307 0.0334 0.088 Uiso 1 1 calc R U
H44 H 0.0647 0.1917 0.0829 0.088 Uiso 1 1 calc R U
C126 C 0.0637(4) 0.09300(16) -0.1725(2) 0.0728(13) Uani 1 1 d . .
H45 H 0.0551 0.1096 -0.2123 0.087 Uiso 1 1 calc R U
H46 H 0.0127 0.0741 -0.1703 0.087 Uiso 1 1 calc R U
C127 C -0.0599(3) 0.15475(19) 0.0133(3) 0.0820(15) Uani 1 1 d . .
H47 H -0.0911 0.1822 0.0221 0.098 Uiso 1 1 calc R U
H48 H -0.0943 0.1395 -0.0222 0.098 Uiso 1 1 calc R U
C128 C -0.0014(3) 0.05604(18) 0.1108(2) 0.0695(12) Uani 1 1 d . .
H49 H -0.0548 0.0531 0.1300 0.083 Uiso 1 1 calc R U
H50 H 0.0416 0.0713 0.1410 0.083 Uiso 1 1 calc R U
C129 C -0.0543(3) 0.12562(18) 0.0680(3) 0.0801(14) Uani 1 1 d . .
H51 H -0.0178 0.1398 0.1033 0.096 Uiso 1 1 calc R U
H52 H -0.1121 0.1213 0.0802 0.096 Uiso 1 1 calc R U
C130 C 0.0124(4) 0.18651(17) -0.0697(2) 0.0845(15) Uani 1 1 d . .
H53 H 0.0643 0.2034 -0.0767 0.101 Uiso 1 1 calc R U
H54 H -0.0363 0.2076 -0.0735 0.101 Uiso 1 1 calc R U
C131 C 0.1618(4) 0.2084(2) 0.0353(3) 0.108(2) Uani 1 1 d . .
H55 H 0.1675 0.2209 -0.0063 0.129 Uiso 1 1 calc R U
H56 H 0.1851 0.2306 0.0669 0.129 Uiso 1 1 calc R U
K3 K 0.49126(5) 0.24753(3) 0.97048(4) 0.0499(2) Uani 1 1 d . .
O13 O 0.53966(18) 0.22212(9) 1.10044(13) 0.0570(7) Uani 1 1 d . .
N5 N 0.6182(2) 0.16836(11) 1.00411(16) 0.0545(8) Uani 1 1 d . .
O14 O 0.53478(19) 0.32050(9) 0.90314(14) 0.0603(7) Uani 1 1 d . .
O15 O 0.66483(18) 0.25192(9) 0.93845(12) 0.0534(6) Uani 1 1 d . .
N6 N 0.3618(2) 0.32692(11) 0.94056(16) 0.0574(8) Uani 1 1 d . .
O16 O 0.43318(18) 0.29949(10) 1.07074(12) 0.0573(7) Uani 1 1 d . .
O17 O 0.45946(18) 0.16196(9) 0.90987(14) 0.0600(7) Uani 1 1 d . .
O18 O 0.33086(19) 0.23187(10) 0.89053(14) 0.0644(8) Uani 1 1 d . .
C144 C 0.6181(3) 0.19666(15) 1.1154(2) 0.0600(10) Uani 1 1 d . .
H93 H 0.6229 0.1861 1.1591 0.072 Uiso 1 1 calc R U
H94 H 0.6681 0.2159 1.1112 0.072 Uiso 1 1 calc R U
C145 C 0.5355(3) 0.25919(15) 1.1430(2) 0.0626(11) Uani 1 1 d . .
H95 H 0.5788 0.2818 1.1358 0.075 Uiso 1 1 calc R U
H96 H 0.5483 0.2486 1.1865 0.075 Uiso 1 1 calc R U
C146 C 0.3474(3) 0.31893(15) 1.0558(2) 0.0603(10) Uani 1 1 d . .
H97 H 0.3322 0.3359 1.0920 0.072 Uiso 1 1 calc R U
H98 H 0.3044 0.2950 1.0459 0.072 Uiso 1 1 calc R U
C147 C 0.7054(3) 0.18268(15) 0.9929(2) 0.0620(11) Uani 1 1 d . .
H99 H 0.7419 0.1559 0.9915 0.074 Uiso 1 1 calc R U
H100 H 0.7309 0.2012 1.0285 0.074 Uiso 1 1 calc R U
C148 C 0.3998(3) 0.35910(14) 0.8978(2) 0.0648(11) Uani 1 1 d . .
H101 H 0.3737 0.3888 0.9014 0.078 Uiso 1 1 calc R U
H102 H 0.3852 0.3489 0.8542 0.078 Uiso 1 1 calc R U
C149 C 0.5897(3) 0.12899(14) 0.9635(2) 0.0620(11) Uani 1 1 d . .
H103 H 0.6133 0.1015 0.9844 0.074 Uiso 1 1 calc R U
H104 H 0.6138 0.1318 0.9237 0.074 Uiso 1 1 calc R U
C150 C 0.2945(3) 0.27201(15) 0.8585(2) 0.0699(12) Uani 1 1 d . .
H105 H 0.2394 0.2648 0.8330 0.084 Uiso 1 1 calc R U
H106 H 0.3342 0.2837 0.8306 0.084 Uiso 1 1 calc R U
C151 C 0.6562(3) 0.27721(15) 0.87953(18) 0.0605(11) Uani 1 1 d . .
H107 H 0.6153 0.2620 0.8477 0.073 Uiso 1 1 calc R U
H108 H 0.7123 0.2791 0.8639 0.073 Uiso 1 1 calc R U
C152 C 0.6241(3) 0.32324(15) 0.8915(2) 0.0634(11) Uani 1 1 d . .
H109 H 0.6596 0.3365 0.9281 0.076 Uiso 1 1 calc R U
H110 H 0.6283 0.3425 0.8550 0.076 Uiso 1 1 calc R U
C153 C 0.3722(3) 0.15458(16) 0.8815(2) 0.0692(12) Uani 1 1 d . .
H111 H 0.3356 0.1479 0.9142 0.083 Uiso 1 1 calc R U
H112 H 0.3700 0.1288 0.8529 0.083 Uiso 1 1 calc R U
C154 C 0.4973(3) 0.36337(14) 0.9125(2) 0.0630(11) Uani 1 1 d . .
H113 H 0.5186 0.3858 0.8848 0.076 Uiso 1 1 calc R U
H114 H 0.5132 0.3731 0.9562 0.076 Uiso 1 1 calc R U
C155 C 0.6175(3) 0.15668(15) 1.0714(2) 0.0629(11) Uani 1 1 d . .
H115 H 0.6682 0.1380 1.0854 0.076 Uiso 1 1 calc R U
H116 H 0.5659 0.1385 1.0751 0.076 Uiso 1 1 calc R U
C156 C 0.3476(3) 0.34961(14) 1.0002(2) 0.0633(11) Uani 1 1 d . .
H117 H 0.2921 0.3655 0.9933 0.076 Uiso 1 1 calc R U
H118 H 0.3930 0.3723 1.0104 0.076 Uiso 1 1 calc R U
C157 C 0.4466(3) 0.27999(16) 1.1330(2) 0.0617(11) Uani 1 1 d . .
H119 H 0.4027 0.2570 1.1369 0.074 Uiso 1 1 calc R U
H120 H 0.4420 0.3033 1.1647 0.074 Uiso 1 1 calc R U
C158 C 0.4920(3) 0.12426(14) 0.9490(2) 0.0620(11) Uani 1 1 d . .
H121 H 0.4771 0.0958 0.9270 0.074 Uiso 1 1 calc R U
H122 H 0.4660 0.1243 0.9882 0.074 Uiso 1 1 calc R U
C159 C 0.2804(3) 0.30736(15) 0.9079(2) 0.0691(12) Uani 1 1 d . .
H123 H 0.2446 0.3317 0.8875 0.083 Uiso 1 1 calc R U
H124 H 0.2483 0.2936 0.9394 0.083 Uiso 1 1 calc R U
C160 C 0.7062(3) 0.20921(14) 0.9324(2) 0.0617(11) Uani 1 1 d . .
H125 H 0.7660 0.2139 0.9244 0.074 Uiso 1 1 calc R U
H126 H 0.6755 0.1924 0.8969 0.074 Uiso 1 1 calc R U
C161 C 0.3397(3) 0.19564(16) 0.8460(2) 0.0718(13) Uani 1 1 d . .
H127 H 0.3804 0.2046 0.8170 0.086 Uiso 1 1 calc R U
H128 H 0.2836 0.1894 0.8211 0.086 Uiso 1 1 calc R U

loop_
_atom_site_aniso_label
_atom_site_aniso_U_11
_atom_site_aniso_U_22
_atom_site_aniso_U_33
_atom_site_aniso_U_23
_atom_site_aniso_U_13
_atom_site_aniso_U_12
K1 0.0527(5) 0.0511(5) 0.0426(4) 0.0036(3) 0.0060(3) 0.0021(4)
O7 0.0689(19) 0.0701(19) 0.0564(17) 0.0153(14) 0.0199(14) 0.0093(15)
O8 0.0582(17) 0.0633(18) 0.0617(17) 0.0063(14) 0.0050(13) 0.0062(14)
O9 0.0663(17) 0.0542(15) 0.0407(14) 0.0022(12) 0.0018(12) -0.0005(13)
O10 0.0679(18) 0.0626(17) 0.0541(16) 0.0039(13) 0.0164(14) 0.0129(14)
O11 0.0527(16) 0.0622(17) 0.0622(17) 0.0041(14) 0.0039(13) -0.0007(13)
N3 0.063(2) 0.0522(19) 0.0506(18) 0.0047(15) 0.0109(15) 0.0013(16)
O12 0.0621(17) 0.0541(16) 0.0534(16) 0.0054(12) -0.0044(13) -0.0016(13)
C9 0.055(2) 0.057(2) 0.0344(18) -0.0042(16) 0.0029(16) 0.0038(17)
C10 0.052(2) 0.060(2) 0.0339(18) -0.0003(16) 0.0054(15) -0.0013(18)
C11 0.065(3) 0.048(2) 0.0347(18) -0.0006(15) 0.0041(16) 0.0059(18)
C12 0.061(2) 0.056(2) 0.0320(17) -0.0036(16) 0.0001(16) 0.0143(18)
C13 0.053(2) 0.058(2) 0.0388(19) 0.0020(17) -0.0017(16) 0.0023(18)
C14 0.069(3) 0.062(2) 0.042(2) 0.0071(18) 0.0111(18) 0.005(2)
C15 0.053(2) 0.048(2) 0.0370(18) -0.0021(15) -0.0057(16) -0.0006(16)
C16 0.051(2) 0.052(2) 0.0332(17) -0.0019(15) -0.0032(15) 0.0012(17)
C17 0.053(2) 0.077(3) 0.048(2) 0.000(2) 0.0066(18) 0.006(2)
C18 0.083(3) 0.045(2) 0.0394(19) -0.0014(16) 0.0080(19) -0.002(2)
C19 0.050(2) 0.063(2) 0.042(2) -0.0009(17) -0.0002(16) 0.0003(18)
C20 0.047(2) 0.075(3) 0.0370(19) 0.0024(18) 0.0004(16) -0.0030(19)
C21 0.067(3) 0.054(2) 0.047(2) -0.0040(18) -0.0063(19) 0.007(2)
C22 0.067(3) 0.055(2) 0.0370(19) 0.0010(16) 0.0078(17) -0.0051(19)
C23 0.073(3) 0.067(3) 0.045(2) 0.0038(19) 0.005(2) -0.019(2)
C24 0.071(3) 0.052(2) 0.064(3) -0.004(2) 0.002(2) 0.010(2)
C25 0.064(3) 0.049(2) 0.055(2) 0.0044(18) 0.0037(19) 0.0000(19)
C26 0.059(2) 0.058(2) 0.0398(19) 0.0055(17) 0.0031(17) -0.0066(19)
C27 0.065(3) 0.049(2) 0.0374(18) -0.0003(16) 0.0065(17) -0.0008(18)
C28 0.053(2) 0.078(3) 0.047(2) -0.007(2) -0.0033(18) 0.009(2)
N4 0.059(2) 0.062(2) 0.0494(18) 0.0076(15) 0.0076(15) 0.0013(16)
C30 0.074(3) 0.054(2) 0.0332(18) -0.0003(16) 0.0054(17) 0.007(2)
C31 0.078(3) 0.051(2) 0.063(3) 0.001(2) 0.004(2) 0.000(2)
C32 0.050(2) 0.056(2) 0.0328(17) -0.0039(15) -0.0011(15) 0.0001(17)
C33 0.065(3) 0.060(3) 0.059(3) 0.002(2) 0.003(2) 0.011(2)
C34 0.071(3) 0.049(2) 0.065(3) -0.0032(19) 0.004(2) 0.004(2)
C35 0.059(3) 0.062(3) 0.051(2) -0.0015(19) 0.0013(19) 0.007(2)
C36 0.050(2) 0.061(2) 0.0399(19) -0.0013(17) 0.0011(16) 0.0025(18)
C37 0.057(3) 0.074(3) 0.049(2) 0.007(2) -0.0046(19) -0.006(2)
C38 0.049(2) 0.054(2) 0.0395(19) -0.0031(16) -0.0030(16) -0.0020(17)
C39 0.051(2) 0.082(3) 0.054(2) 0.003(2) 0.0018(19) -0.001(2)
C40 0.051(2) 0.061(2) 0.048(2) -0.0006(18) -0.0015(17) -0.0008(18)
C41 0.063(3) 0.076(3) 0.048(2) -0.001(2) -0.0011(19) 0.022(2)
C42 0.084(3) 0.053(2) 0.040(2) 0.0009(17) -0.0024(19) 0.009(2)
C43 0.048(2) 0.054(2) 0.045(2) -0.0041(17) -0.0028(16) -0.0041(17)
C44 0.057(2) 0.057(2) 0.050(2) 0.0025(18) -0.0009(18) -0.0009(19)
C45 0.050(2) 0.051(2) 0.0362(18) -0.0057(15) 0.0002(15) 0.0021(16)
C46 0.052(3) 0.080(3) 0.057(2) 0.001(2) 0.0020(19) 0.004(2)
C47 0.055(2) 0.078(3) 0.051(2) 0.011(2) 0.0060(19) -0.010(2)
C48 0.071(3) 0.059(2) 0.0366(19) -0.0026(17) 0.0028(18) 0.014(2)
C49 0.075(3) 0.060(3) 0.048(2) -0.0013(19) 0.002(2) 0.023(2)
C50 0.089(3) 0.063(3) 0.044(2) 0.0032(19) 0.017(2) -0.016(2)
C51 0.055(2) 0.066(2) 0.042(2) -0.0046(18) 0.0011(17) 0.0066(19)
C52 0.053(2) 0.055(2) 0.0418(19) 0.0005(16) 0.0004(16) 0.0043(18)
C53 0.088(3) 0.083(3) 0.057(3) 0.022(2) 0.032(2) 0.019(3)
B1 0.058(3) 0.059(3) 0.034(2) 0.0008(18) 0.0026(18) -0.001(2)
C55 0.065(3) 0.059(2) 0.054(2) 0.0071(19) 0.002(2) 0.003(2)
C56 0.062(3) 0.060(2) 0.058(2) -0.006(2) -0.012(2) 0.000(2)
C57 0.074(3) 0.055(2) 0.0382(19) 0.0071(17) 0.0109(18) -0.014(2)
C58 0.082(3) 0.058(2) 0.051(2) 0.0062(19) 0.007(2) -0.002(2)
C59 0.063(3) 0.058(2) 0.057(2) 0.0117(19) 0.002(2) -0.004(2)
C60 0.111(4) 0.046(2) 0.055(3) 0.0030(19) 0.001(3) 0.001(3)
C61 0.081(3) 0.054(2) 0.065(3) 0.007(2) -0.003(2) -0.013(2)
C62 0.077(3) 0.056(2) 0.054(2) 0.0024(19) 0.008(2) 0.016(2)
C63 0.071(3) 0.058(2) 0.054(2) 0.0107(19) 0.014(2) 0.001(2)
C64 0.053(2) 0.081(3) 0.056(2) 0.002(2) 0.0097(19) 0.004(2)
C65 0.100(4) 0.071(3) 0.049(2) 0.002(2) 0.014(2) -0.040(3)
C66 0.076(3) 0.069(3) 0.106(4) -0.019(3) 0.037(3) 0.002(3)
C67 0.059(3) 0.067(3) 0.072(3) 0.013(2) 0.018(2) -0.001(2)
C68 0.096(4) 0.055(3) 0.051(2) 0.0012(19) -0.002(2) 0.014(2)
C69 0.075(3) 0.078(3) 0.054(3) 0.011(2) 0.002(2) -0.023(3)
B2 0.053(3) 0.052(2) 0.038(2) -0.0009(18) 0.0023(18) -0.0022(19)
C71 0.061(3) 0.071(3) 0.038(2) 0.0078(18) 0.0040(17) -0.010(2)
C72 0.067(3) 0.079(3) 0.072(3) 0.026(3) 0.023(2) 0.002(2)
C73 0.047(2) 0.094(3) 0.049(2) 0.005(2) 0.0053(18) 0.005(2)
C74 0.070(3) 0.066(3) 0.076(3) 0.004(2) -0.008(2) -0.018(2)
C75 0.057(3) 0.064(3) 0.086(3) 0.002(2) 0.010(2) -0.011(2)
C76 0.094(4) 0.077(3) 0.072(3) 0.007(2) 0.033(3) 0.025(3)
C77 0.114(4) 0.081(3) 0.060(3) 0.009(2) 0.036(3) 0.026(3)
K2 0.0577(5) 0.0550(5) 0.0450(4) -0.0022(4) 0.0009(4) -0.0029(4)
O1 0.0593(17) 0.0641(16) 0.0378(13) -0.0007(12) 0.0071(11) -0.0025(13)
O2 0.0580(17) 0.0707(19) 0.0522(16) 0.0086(13) 0.0077(13) -0.0082(14)
O3 0.0602(17) 0.0691(18) 0.0516(16) -0.0050(14) 0.0008(13) -0.0143(14)
O4 0.0617(18) 0.085(2) 0.0519(17) -0.0111(15) 0.0055(14) 0.0035(15)
O5 0.114(3) 0.0678(19) 0.0538(18) -0.0028(15) -0.0113(17) 0.0016(19)
N1 0.0521(19) 0.0593(19) 0.0485(18) -0.0016(15) -0.0012(14) -0.0051(15)
C112 0.062(3) 0.093(4) 0.057(3) -0.015(2) 0.000(2) -0.015(3)
O6 0.075(2) 0.0622(19) 0.091(2) -0.0158(17) -0.0024(18) -0.0054(17)
C114 0.074(3) 0.082(3) 0.042(2) 0.004(2) 0.006(2) -0.014(2)
C115 0.060(3) 0.075(3) 0.064(3) 0.008(2) -0.011(2) -0.011(2)
C116 0.069(3) 0.057(2) 0.055(2) 0.0043(19) -0.004(2) 0.002(2)
N2 0.087(3) 0.060(2) 0.070(2) -0.0122(19) -0.002(2) 0.003(2)
C118 0.053(2) 0.082(3) 0.055(2) -0.012(2) 0.0059(19) -0.002(2)
C119 0.058(2) 0.063(3) 0.059(2) -0.012(2) 0.0008(19) 0.010(2)
C120 0.072(3) 0.081(3) 0.087(4) -0.029(3) 0.011(3) -0.024(3)
C121 0.070(3) 0.061(3) 0.058(2) 0.010(2) -0.003(2) -0.010(2)
C122 0.117(5) 0.075(3) 0.076(3) -0.011(3) -0.023(3) 0.022(3)
C123 0.060(3) 0.093(3) 0.052(2) 0.011(2) 0.006(2) -0.019(2)
C124 0.057(3) 0.069(3) 0.069(3) 0.003(2) -0.001(2) -0.002(2)
C125 0.083(3) 0.061(3) 0.070(3) -0.019(2) -0.005(2) 0.010(2)
C126 0.107(4) 0.061(3) 0.048(2) 0.004(2) 0.000(2) -0.002(3)
C127 0.066(3) 0.081(3) 0.097(4) -0.016(3) 0.004(3) 0.002(3)
C128 0.065(3) 0.096(4) 0.048(2) -0.004(2) 0.010(2) -0.008(3)
C129 0.071(3) 0.085(3) 0.086(4) -0.019(3) 0.013(3) 0.005(3)
C130 0.107(4) 0.063(3) 0.076(3) -0.004(2) -0.016(3) 0.013(3)
C131 0.100(5) 0.107(5) 0.113(5) -0.055(4) -0.002(4) -0.009(4)
K3 0.0494(5) 0.0506(5) 0.0486(5) 0.0042(3) 0.0029(4) -0.0002(4)
O13 0.0565(17) 0.0631(17) 0.0496(15) 0.0070(13) 0.0005(12) 0.0057(13)
N5 0.0511(19) 0.0550(19) 0.058(2) 0.0062(15) 0.0082(15) 0.0012(15)
O14 0.0629(18) 0.0559(16) 0.0615(17) 0.0131(13) 0.0052(14) -0.0048(13)
O15 0.0543(16) 0.0582(16) 0.0492(15) 0.0063(12) 0.0124(12) -0.0012(12)
N6 0.056(2) 0.0551(19) 0.057(2) -0.0049(16) -0.0065(16) 0.0052(15)
O16 0.0563(16) 0.0685(17) 0.0471(15) 0.0053(13) 0.0072(12) 0.0037(13)
O17 0.0577(17) 0.0571(16) 0.0635(17) -0.0009(13) 0.0012(13) 0.0006(13)
O18 0.0661(19) 0.0607(17) 0.0619(18) -0.0054(14) -0.0085(14) 0.0036(14)
C144 0.057(2) 0.069(3) 0.052(2) 0.014(2) 0.0013(19) 0.001(2)
C145 0.074(3) 0.067(3) 0.045(2) 0.0016(19) 0.002(2) -0.004(2)
C146 0.058(3) 0.059(2) 0.065(3) -0.007(2) 0.011(2) 0.007(2)
C147 0.049(2) 0.059(2) 0.079(3) 0.007(2) 0.011(2) 0.0068(19)
C148 0.082(3) 0.056(2) 0.054(2) 0.0108(19) -0.003(2) 0.010(2)
C149 0.069(3) 0.049(2) 0.071(3) 0.006(2) 0.019(2) 0.008(2)
C150 0.066(3) 0.067(3) 0.070(3) -0.010(2) -0.020(2) 0.009(2)
C151 0.067(3) 0.075(3) 0.039(2) 0.0065(19) 0.0070(18) -0.014(2)
C152 0.068(3) 0.075(3) 0.044(2) 0.016(2) -0.0031(19) -0.019(2)
C153 0.067(3) 0.069(3) 0.069(3) -0.016(2) -0.002(2) -0.001(2)
C154 0.074(3) 0.056(2) 0.056(2) 0.0102(19) -0.001(2) -0.004(2)
C155 0.054(2) 0.066(3) 0.068(3) 0.019(2) 0.006(2) 0.006(2)
C156 0.064(3) 0.055(2) 0.068(3) -0.006(2) 0.001(2) 0.008(2)
C157 0.065(3) 0.070(3) 0.050(2) 0.002(2) 0.0097(19) -0.002(2)
C158 0.061(3) 0.051(2) 0.075(3) 0.003(2) 0.013(2) -0.0018(19)
C159 0.058(3) 0.064(3) 0.080(3) -0.007(2) -0.011(2) 0.008(2)
C160 0.055(2) 0.063(3) 0.069(3) -0.006(2) 0.015(2) -0.002(2)
C161 0.083(3) 0.069(3) 0.059(3) -0.011(2) -0.007(2) 0.005(2)

loop_
_atom_type_symbol
_atom_type_description
_atom_type_scat_dispersion_real
_atom_type_scat_dispersion_imag
_atom_type_scat_source
C C 0.0033 0.0016 'International Tables Vol C Tables 4.2.6.8 and 6.1.1.4'
H H 0.0000 0.0000 'International Tables Vol C Tables 4.2.6.8 and 6.1.1.4'
B B 0.0013 0.0007 'International Tables Vol C Tables 4.2.6.8 and 6.1.1.4'
K K 0.2009 0.2494 'International Tables Vol C Tables 4.2.6.8 and 6.1.1.4'
N N 0.0061 0.0033 'International Tables Vol C Tables 4.2.6.8 and 6.1.1.4'
O O 0.0106 0.0060 'International Tables Vol C Tables 4.2.6.8 and 6.1.1.4'

loop_
_geom_angle_atom_site_label_1
_geom_angle_atom_site_label_2
_geom_angle_atom_site_label_3
_geom_angle
O9 K1 O7 114.27(9)
O9 K1 O8 145.02(9)
O7 K1 O8 96.25(9)
O9 K1 O12 59.96(8)
O7 K1 O12 89.69(9)
O8 K1 O12 105.86(9)
O9 K1 O10 91.87(8)
O7 K1 O10 60.18(8)
O8 K1 O10 119.12(9)
O12 K1 O10 126.86(9)
O9 K1 O11 105.21(8)
O7 K1 O11 132.80(9)
O8 K1 O11 59.49(8)
O12 K1 O11 133.67(9)
O10 K1 O11 94.87(9)
O9 K1 N4 118.81(9)
O7 K1 N4 61.76(9)
O8 K1 N4 60.39(9)
O12 K1 N4 59.02(9)
O10 K1 N4 121.39(9)
O11 K1 N4 119.24(9)
O9 K1 N3 60.65(9)
O7 K1 N3 119.75(9)
O8 K1 N3 119.09(9)
O12 K1 N3 120.31(9)
O10 K1 N3 60.13(9)
O11 K1 N3 60.04(9)
N4 K1 N3 178.48(10)
C77 O7 C53 111.5(3)
C77 O7 K1 115.7(3)
C53 O7 K1 113.5(2)
C46 O8 C33 111.6(3)
C46 O8 K1 118.2(2)
C33 O8 K1 116.2(2)
C21 O9 C14 110.6(3)
C21 O9 K1 119.0(2)
C14 O9 K1 114.6(2)
C76 O10 C62 111.6(3)
C76 O10 K1 112.9(3)
C62 O10 K1 116.9(2)
C75 O11 C39 112.0(3)
C75 O11 K1 117.5(2)
C39 O11 K1 110.6(2)
C67 N3 C63 109.2(3)
C67 N3 C31 111.9(3)
C63 N3 C31 109.0(3)
C67 N3 K1 108.1(2)
C63 N3 K1 109.3(2)
C31 N3 K1 109.3(2)
C74 O12 C56 113.6(3)
C74 O12 K1 122.9(2)
C56 O12 K1 113.0(2)
C51 C9 C12 117.1(4)
C51 C9 C45 122.3(4)
C12 C9 C45 120.4(3)
C26 C10 C27 122.2(4)
C26 C10 B2 119.4(4)
C27 C10 B2 118.4(3)
C12 C11 C30 122.0(3)
C12 C11 B1 119.2(3)
C30 C11 B1 118.6(4)
C11 C12 C48 118.9(4)
C11 C12 C9 121.2(3)
C48 C12 C9 119.8(4)
C25 C13 C52 117.3(4)
C25 C13 C15 122.3(4)
C52 C13 C15 120.3(3)
O9 C14 C63 109.2(3)
O9 C14 H57 109.8
C63 C14 H57 109.8
O9 C14 H58 109.8
C63 C14 H58 109.8
H57 C14 H58 108.3
C32 C15 C43 116.3(3)
C32 C15 C13 118.8(3)
C43 C15 C13 124.9(3)
C45 C16 C32 121.9(3)
C45 C16 B1 120.1(3)
C32 C16 B1 118.0(3)
C64 C17 C19 120.2(4)
C64 C17 C66 122.2(4)
C19 C17 C66 117.6(4)
C58 C18 C30 117.1(4)
C58 C18 C22 121.6(4)
C30 C18 C22 121.2(3)
C36 C19 C20 121.4(4)
C36 C19 C17 119.7(4)
C20 C19 C17 118.8(4)
C37 C20 C19 117.3(4)
C37 C20 C26 121.8(4)
C19 C20 C26 120.4(3)
O9 C21 C56 109.5(3)
O9 C21 H59 109.8
C56 C21 H59 109.8
O9 C21 H60 109.8
C56 C21 H60 109.8
H59 C21 H60 108.2
C27 C22 C57 115.2(4)
C27 C22 C18 119.0(4)
C57 C22 C18 125.6(4)
C69 C23 C71 122.3(5)
C69 C23 H1 118.8
C71 C23 H1 118.8
C34 C24 C35 120.7(4)
C34 C24 H2 119.6
C35 C24 H2 119.6
C34 C25 C13 122.2(4)
C34 C25 H3 118.9
C13 C25 H3 118.9
C10 C26 C20 119.2(4)
C10 C26 C71 115.7(4)
C20 C26 C71 125.0(4)
C22 C27 C10 121.5(4)
C22 C27 B1 119.7(4)
C10 C27 B1 118.9(3)
C51 C28 C41 121.6(4)
C51 C28 H4 119.2
C41 C28 H4 119.2
C72 N4 C61 110.9(4)
C72 N4 C55 109.3(3)
C61 N4 C55 110.0(3)
C72 N4 K1 107.4(3)
C61 N4 K1 109.2(2)
C55 N4 K1 110.0(2)
C42 C30 C11 118.5(4)
C42 C30 C18 120.7(4)
C11 C30 C18 120.8(4)
N3 C31 C62 114.5(4)
N3 C31 H61 108.6
C62 C31 H61 108.6
N3 C31 H62 108.6
C62 C31 H62 108.6
H61 C31 H62 107.6
C15 C32 C16 121.5(3)
C15 C32 B2 119.7(3)
C16 C32 B2 118.8(3)
O8 C33 C55 108.8(3)
O8 C33 H63 109.9
C55 C33 H63 109.9
O8 C33 H64 109.9
C55 C33 H64 109.9
H63 C33 H64 108.3
C25 C34 C24 120.5(4)
C25 C34 H5 119.7
C24 C34 H5 119.7
C24 C35 C52 120.0(4)
C24 C35 C66 122.1(4)
C52 C35 C66 117.9(4)
C19 C36 C52 121.9(4)
C19 C36 B2 118.9(4)
C52 C36 B2 118.2(4)
C73 C37 C20 121.8(4)
C73 C37 H6 119.1
C20 C37 H6 119.1
C40 C38 C43 117.5(3)
C40 C38 C45 121.7(3)
C43 C38 C45 120.3(3)
O11 C39 C46 109.2(4)
O11 C39 H65 109.8
C46 C39 H65 109.8
O11 C39 H66 109.8
C46 C39 H66 109.8
H65 C39 H66 108.3
C47 C40 C38 122.8(4)
C47 C40 H7 118.6
C38 C40 H7 118.6
C28 C41 C48 120.4(4)
C28 C41 H8 119.8
C48 C41 H8 119.8
C68 C42 C49 123.2(4)
C68 C42 C30 118.3(4)
C49 C42 C30 118.4(4)
C44 C43 C38 117.2(4)
C44 C43 C15 121.9(4)
C38 C43 C15 120.2(3)
C59 C44 C43 122.9(4)
C59 C44 H9 118.5
C43 C44 H9 118.5
C16 C45 C38 115.2(3)
C16 C45 C9 119.1(3)
C38 C45 C9 125.6(3)
O8 C46 C39 110.1(4)
O8 C46 H67 109.6
C39 C46 H67 109.6
O8 C46 H68 109.6
C39 C46 H68 109.6
H67 C46 H68 108.2
C40 C47 C59 120.1(4)
C40 C47 H10 119.9
C59 C47 H10 119.9
C41 C48 C49 123.1(4)
C41 C48 C12 119.0(4)
C49 C48 C12 117.9(4)
C42 C49 C48 124.0(4)
C42 C49 H130 118.0
C48 C49 H130 118.0
C65 C50 C57 122.5(5)
C65 C50 H11 118.8
C57 C50 H11 118.8
C28 C51 C9 121.9(4)
C28 C51 H12 119.1
C9 C51 H12 119.1
C36 C52 C35 119.7(4)
C36 C52 C13 121.4(3)
C35 C52 C13 118.9(4)
O7 C53 C72 110.2(4)
O7 C53 H69 109.6
C72 C53 H69 109.6
O7 C53 H70 109.6
C72 C53 H70 109.6
H69 C53 H70 108.1
C11 B1 C27 119.3(4)
C11 B1 C16 118.3(4)
C27 B1 C16 122.3(4)
N4 C55 C33 114.4(3)
N4 C55 H71 108.7
C33 C55 H71 108.7
N4 C55 H72 108.7
C33 C55 H72 108.7
H71 C55 H72 107.6
O12 C56 C21 108.8(3)
O12 C56 H73 109.9
C21 C56 H73 109.9
O12 C56 H74 109.9
C21 C56 H74 109.9
H73 C56 H74 108.3
C50 C57 C71 116.2(4)
C50 C57 C22 122.2(4)
C71 C57 C22 121.0(4)
C60 C58 C18 121.0(5)
C60 C58 H13 119.5
C18 C58 H13 119.5
C44 C59 C47 119.5(4)
C44 C59 H14 120.3
C47 C59 H14 120.3
C68 C60 C58 121.9(4)
C68 C60 H15 119.1
C58 C60 H15 119.1
N4 C61 C74 114.1(4)
N4 C61 H75 108.7
C74 C61 H75 108.7
N4 C61 H76 108.7
C74 C61 H76 108.7
H75 C61 H76 107.6
O10 C62 C31 108.7(3)
O10 C62 H77 109.9
C31 C62 H77 109.9
O10 C62 H78 109.9
C31 C62 H78 109.9
H77 C62 H78 108.3
N3 C63 C14 113.4(3)
N3 C63 H79 108.9
C14 C63 H79 108.9
N3 C63 H80 108.9
C14 C63 H80 108.9
H79 C63 H80 107.7
C73 C64 C17 120.6(4)
C73 C64 H16 119.7
C17 C64 H16 119.7
C50 C65 C69 120.4(4)
C50 C65 H17 119.8
C69 C65 H17 119.8
C17 C66 C35 120.1(4)
C17 C66 H129 115(3)
C35 C66 H129 117(3)
N3 C67 C75 113.7(4)
N3 C67 H81 108.8
C75 C67 H81 108.8
N3 C67 H82 108.8
C75 C67 H82 108.8
H81 C67 H82 107.7
C60 C68 C42 120.7(4)
C60 C68 H18 119.6
C42 C68 H18 119.6
C23 C69 C65 119.2(5)
C23 C69 H19 120.4
C65 C69 H19 120.4
C36 B2 C32 119.3(4)
C36 B2 C10 118.4(4)
C32 B2 C10 122.2(4)
C23 C71 C57 119.4(4)
C23 C71 C26 120.7(4)
C57 C71 C26 119.3(4)
N4 C72 C53 114.7(4)
N4 C72 H83 108.6
C53 C72 H83 108.6
N4 C72 H84 108.6
C53 C72 H84 108.6
H83 C72 H84 107.6
C64 C73 C37 120.9(4)
C64 C73 H20 119.6
C37 C73 H20 119.6
O12 C74 C61 109.1(4)
O12 C74 H85 109.9
C61 C74 H85 109.9
O12 C74 H86 109.9
C61 C74 H86 109.9
H85 C74 H86 108.3
O11 C75 C67 108.7(4)
O11 C75 H87 109.9
C67 C75 H87 109.9
O11 C75 H88 109.9
C67 C75 H88 109.9
H87 C75 H88 108.3
O10 C76 C77 109.1(4)
O10 C76 H89 109.9
C77 C76 H89 109.9
O10 C76 H90 109.9
C77 C76 H90 109.9
H89 C76 H90 108.3
O7 C77 C76 108.7(4)
O7 C77 H91 109.9
C76 C77 H91 109.9
O7 C77 H92 109.9
C76 C77 H92 109.9
H91 C77 H92 108.3
O2 K2 O6 126.00(10)
O2 K2 O1 97.91(9)
O6 K2 O1 131.55(10)
O2 K2 O4 61.78(9)
O6 K2 O4 102.14(10)
O1 K2 O4 117.67(8)
O2 K2 O3 101.28(9)
O6 K2 O3 59.94(9)
O1 K2 O3 95.58(8)
O4 K2 O3 143.52(8)
O2 K2 O5 138.37(10)
O6 K2 O5 91.79(10)
O1 K2 O5 58.67(9)
O4 K2 O5 96.94(10)
O3 K2 O5 113.97(10)
O2 K2 N1 60.44(9)
O6 K2 N1 120.32(10)
O1 K2 N1 61.27(8)
O4 K2 N1 121.03(9)
O3 K2 N1 60.89(9)
O5 K2 N1 118.69(10)
O2 K2 N2 120.50(11)
O6 K2 N2 60.52(11)
O1 K2 N2 117.04(10)
O4 K2 N2 59.61(11)
O3 K2 N2 119.70(10)
O5 K2 N2 59.62(11)
N1 K2 N2 178.30(10)
C114 O1 C118 111.7(3)
C114 O1 K2 116.2(2)
C118 O1 K2 117.6(2)
C121 O2 C123 111.6(3)
C121 O2 K2 124.2(2)
C123 O2 K2 117.8(3)
C115 O3 C112 111.3(3)
C115 O3 K2 113.5(2)
C112 O3 K2 106.1(2)
C128 O4 C129 110.4(4)
C128 O4 K2 106.1(2)
C129 O4 K2 115.4(3)
C126 O5 C122 110.3(4)
C126 O5 K2 115.7(3)
C122 O5 K2 114.2(3)
C116 N1 C119 109.9(3)
C116 N1 C124 109.9(3)
C119 N1 C124 110.9(3)
C116 N1 K2 108.6(2)
C119 N1 K2 107.7(2)
C124 N1 K2 109.8(2)
O3 C112 C120 111.9(4)
O3 C112 H21 109.2
C120 C112 H21 109.2
O3 C112 H22 109.2
C120 C112 H22 109.2
H21 C112 H22 107.9
C131 O6 C120 116.1(4)
C131 O6 K2 121.7(3)
C120 O6 K2 119.9(3)
O1 C114 C126 111.0(4)
O1 C114 H23 109.4
C126 C114 H23 109.4
O1 C114 H24 109.4
C126 C114 H24 109.4
H23 C114 H24 108.0
O3 C115 C124 110.3(3)
O3 C115 H25 109.6
C124 C115 H25 109.6
O3 C115 H26 109.6
C124 C115 H26 109.6
H25 C115 H26 108.1
N1 C116 C121 113.6(3)
N1 C116 H27 108.9
C121 C116 H27 108.9
N1 C116 H28 108.9
C121 C116 H28 108.9
H27 C116 H28 107.7
C130 N2 C127 110.2(4)
C130 N2 C125 110.3(4)
C127 N2 C125 110.3(4)
C130 N2 K2 110.9(3)
C127 N2 K2 109.7(3)
C125 N2 K2 105.3(3)
O1 C118 C119 110.3(3)
O1 C118 H29 109.6
C119 C118 H29 109.6
O1 C118 H30 109.6
C119 C118 H30 109.6
H29 C118 H30 108.1
N1 C119 C118 113.9(4)
N1 C119 H31 108.8
C118 C119 H31 108.8
N1 C119 H32 108.8
C118 C119 H32 108.8
H31 C119 H32 107.7
O6 C120 C112 109.9(4)
O6 C120 H33 109.7
C112 C120 H33 109.7
O6 C120 H34 109.7
C112 C120 H34 109.7
H33 C120 H34 108.2
O2 C121 C116 109.0(3)
O2 C121 H35 109.9
C116 C121 H35 109.9
O2 C121 H36 109.9
C116 C121 H36 109.9
H35 C121 H36 108.3
O5 C122 C130 108.1(4)
O5 C122 H37 110.1
C130 C122 H37 110.1
O5 C122 H38 110.1
C130 C122 H38 110.1
H37 C122 H38 108.4
O2 C123 C128 110.0(4)
O2 C123 H39 109.7
C128 C123 H39 109.7
O2 C123 H40 109.7
C128 C123 H40 109.7
H39 C123 H40 108.2
N1 C124 C115 112.0(4)
N1 C124 H41 109.2
C115 C124 H41 109.2
N1 C124 H42 109.2
C115 C124 H42 109.2
H41 C124 H42 107.9
C131 C125 N2 115.1(4)
C131 C125 H43 108.5
N2 C125 H43 108.5
C131 C125 H44 108.5
N2 C125 H44 108.5
H43 C125 H44 107.5
O5 C126 C114 110.1(4)
O5 C126 H45 109.6
C114 C126 H45 109.6
O5 C126 H46 109.6
C114 C126 H46 109.6
H45 C126 H46 108.2
C129 C127 N2 114.8(4)
C129 C127 H47 108.6
N2 C127 H47 108.6
C129 C127 H48 108.6
N2 C127 H48 108.6
H47 C127 H48 107.5
O4 C128 C123 111.0(4)
O4 C128 H49 109.4
C123 C128 H49 109.4
O4 C128 H50 109.4
C123 C128 H50 109.4
H49 C128 H50 108.0
O4 C129 C127 110.4(4)
O4 C129 H51 109.6
C127 C129 H51 109.6
O4 C129 H52 109.6
C127 C129 H52 109.6
H51 C129 H52 108.1
N2 C130 C122 112.3(4)
N2 C130 H53 109.1
C122 C130 H53 109.1
N2 C130 H54 109.1
C122 C130 H54 109.1
H53 C130 H54 107.9
O6 C131 C125 113.7(5)
O6 C131 H55 108.8
C125 C131 H55 108.8
O6 C131 H56 108.8
C125 C131 H56 108.8
H55 C131 H56 107.7
O14 K3 O17 120.20(9)
O14 K3 O18 94.06(9)
O17 K3 O18 60.16(8)
O14 K3 O15 62.13(8)
O17 K3 O15 92.50(8)
O18 K3 O15 129.45(9)
O14 K3 O13 131.58(9)
O17 K3 O13 102.27(8)
O18 K3 O13 128.88(9)
O15 K3 O13 96.21(8)
O14 K3 O16 95.34(9)
O17 K3 O16 139.33(9)
O18 K3 O16 101.29(9)
O15 K3 O16 123.39(8)
O13 K3 O16 59.31(8)
O14 K3 N5 121.88(9)
O17 K3 N5 59.94(9)
O18 K3 N5 119.63(9)
O15 K3 N5 59.88(8)
O13 K3 N5 60.00(9)
O16 K3 N5 119.13(9)
O14 K3 N6 59.44(9)
O17 K3 N6 120.63(9)
O18 K3 N6 60.74(9)
O15 K3 N6 121.34(9)
O13 K3 N6 118.40(9)
O16 K3 N6 59.31(8)
N5 K3 N6 178.31(10)
O14 K3 C151 42.57(10)
O17 K3 C151 93.79(10)
O18 K3 C151 110.51(10)
O15 K3 C151 23.57(9)
O13 K3 C151 118.71(9)
O16 K3 C151 126.83(10)
N5 K3 C151 80.12(10)
N6 K3 C151 101.33(10)
C145 O13 C144 111.8(3)
C145 O13 K3 112.6(2)
C144 O13 K3 117.3(2)
C147 N5 C155 110.6(3)
C147 N5 C149 110.0(3)
C155 N5 C149 110.1(3)
C147 N5 K3 108.5(2)
C155 N5 K3 108.4(2)
C149 N5 K3 109.1(2)
C154 O14 C152 113.3(3)
C154 O14 K3 119.8(2)
C152 O14 K3 116.5(2)
C160 O15 C151 111.6(3)
C160 O15 K3 115.4(2)
C151 O15 K3 104.3(2)
C159 N6 C156 111.5(4)
C159 N6 C148 110.2(3)
C156 N6 C148 110.6(3)
C159 N6 K3 106.9(2)
C156 N6 K3 109.4(2)
C148 N6 K3 108.1(2)
C157 O16 C146 112.3(3)
C157 O16 K3 116.8(2)
C146 O16 K3 114.8(2)
C153 O17 C158 111.5(3)
C153 O17 K3 115.2(2)
C158 O17 K3 113.3(2)
C150 O18 C161 111.2(3)
C150 O18 K3 113.7(2)
C161 O18 K3 111.0(2)
O13 C144 C155 109.8(3)
O13 C144 H93 109.7
C155 C144 H93 109.7
O13 C144 H94 109.7
C155 C144 H94 109.7
H93 C144 H94 108.2
O13 C145 C157 110.0(3)
O13 C145 H95 109.7
C157 C145 H95 109.7
O13 C145 H96 109.7
C157 C145 H96 109.7
H95 C145 H96 108.2
O16 C146 C156 108.5(3)
O16 C146 H97 110.0
C156 C146 H97 110.0
O16 C146 H98 110.0
C156 C146 H98 110.0
H97 C146 H98 108.4
N5 C147 C160 113.6(4)
N5 C147 H99 108.8
C160 C147 H99 108.8
N5 C147 H100 108.8
C160 C147 H100 108.8
H99 C147 H100 107.7
N6 C148 C154 113.2(3)
N6 C148 H101 108.9
C154 C148 H101 108.9
N6 C148 H102 108.9
C154 C148 H102 108.9
H101 C148 H102 107.8
N5 C149 C158 113.9(3)
N5 C149 H103 108.8
C158 C149 H103 108.8
N5 C149 H104 108.8
C158 C149 H104 108.8
H103 C149 H104 107.7
O18 C150 C159 108.7(4)
O18 C150 H105 110.0
C159 C150 H105 110.0
O18 C150 H106 110.0
C159 C150 H106 110.0
H105 C150 H106 108.3
O15 C151 C152 108.5(3)
O15 C151 K3 52.12(18)
C152 C151 K3 81.3(2)
O15 C151 H107 110.0
C152 C151 H107 110.0
K3 C151 H107 79.4
O15 C151 H108 110.0
C152 C151 H108 110.0
K3 C151 H108 161.9
H107 C151 H108 108.4
O14 C152 C151 109.3(3)
O14 C152 H109 109.8
C151 C152 H109 109.8
O14 C152 H110 109.8
C151 C152 H110 109.8
H109 C152 H110 108.3
O17 C153 C161 109.3(4)
O17 C153 H111 109.8
C161 C153 H111 109.8
O17 C153 H112 109.8
C161 C153 H112 109.8
H111 C153 H112 108.3
O14 C154 C148 108.3(3)
O14 C154 H113 110.0
C148 C154 H113 110.0
O14 C154 H114 110.0
C148 C154 H114 110.0
H113 C154 H114 108.4
N5 C155 C144 114.9(3)
N5 C155 H115 108.5
C144 C155 H115 108.5
N5 C155 H116 108.5
C144 C155 H116 108.5
H115 C155 H116 107.5
N6 C156 C146 115.1(3)
N6 C156 H117 108.5
C146 C156 H117 108.5
N6 C156 H118 108.5
C146 C156 H118 108.5
H117 C156 H118 107.5
O16 C157 C145 108.3(3)
O16 C157 H119 110.0
C145 C157 H119 110.0
O16 C157 H120 110.0
C145 C157 H120 110.0
H119 C157 H120 108.4
O17 C158 C149 108.1(3)
O17 C158 H121 110.1
C149 C158 H121 110.1
O17 C158 H122 110.1
C149 C158 H122 110.1
H121 C158 H122 108.4
N6 C159 C150 113.8(4)
N6 C159 H123 108.8
C150 C159 H123 108.8
N6 C159 H124 108.8
C150 C159 H124 108.8
H123 C159 H124 107.7
O15 C160 C147 109.1(3)
O15 C160 H125 109.9
C147 C160 H125 109.9
O15 C160 H126 109.9
C147 C160 H126 109.9
H125 C160 H126 108.3
O18 C161 C153 108.9(4)
O18 C161 H127 109.9
C153 C161 H127 109.9
O18 C161 H128 109.9
C153 C161 H128 109.9
H127 C161 H128 108.3

loop_
_geom_bond_atom_site_label_1
_geom_bond_atom_site_label_2
_geom_bond_distance
K1 O9 2.762(3)
K1 O7 2.794(3)
K1 O8 2.795(3)
K1 O12 2.833(3)
K1 O10 2.859(3)
K1 O11 2.875(3)
K1 N4 3.014(3)
K1 N3 3.021(3)
O7 C77 1.424(6)
O7 C53 1.438(5)
O8 C46 1.419(5)
O8 C33 1.427(5)
O9 C21 1.418(5)
O9 C14 1.431(5)
O10 C76 1.422(5)
O10 C62 1.424(5)
O11 C75 1.414(5)
O11 C39 1.431(5)
N3 C67 1.468(5)
N3 C63 1.481(5)
N3 C31 1.482(5)
O12 C74 1.406(5)
O12 C56 1.433(5)
C9 C51 1.412(6)
C9 C12 1.452(5)
C9 C45 1.480(5)
C10 C26 1.400(5)
C10 C27 1.424(5)
C10 B2 1.541(6)
C11 C12 1.436(6)
C11 C30 1.449(5)
C11 B1 1.479(6)
C12 C48 1.444(5)
C13 C25 1.416(6)
C13 C52 1.439(6)
C13 C15 1.487(5)
C14 C63 1.494(6)
C14 H57 0.9700
C14 H58 0.9700
C15 C32 1.399(5)
C15 C43 1.458(5)
C16 C45 1.403(5)
C16 C32 1.440(5)
C16 B1 1.534(6)
C17 C64 1.395(6)
C17 C19 1.448(6)
C17 C66 1.462(7)
C18 C58 1.423(6)
C18 C30 1.450(6)
C18 C22 1.473(6)
C19 C36 1.422(6)
C19 C20 1.447(6)
C20 C37 1.430(6)
C20 C26 1.471(6)
C21 C56 1.500(6)
C21 H59 0.9700
C21 H60 0.9700
C22 C27 1.418(5)
C22 C57 1.465(6)
C23 C69 1.366(6)
C23 C71 1.415(6)
C23 H1 0.9300
C24 C34 1.378(6)
C24 C35 1.386(6)
C24 H2 0.9300
C25 C34 1.375(6)
C25 H3 0.9300
C26 C71 1.479(6)
C27 B1 1.527(6)
C28 C51 1.377(6)
C28 C41 1.382(6)
C28 H4 0.9300
N4 C72 1.461(5)
N4 C61 1.466(5)
N4 C55 1.467(5)
C30 C42 1.439(6)
C31 C62 1.501(6)
C31 H61 0.9700
C31 H62 0.9700
C32 B2 1.521(6)
C33 C55 1.507(6)
C33 H63 0.9700
C33 H64 0.9700
C34 H5 0.9300
C35 C52 1.439(6)
C35 C66 1.464(7)
C36 C52 1.438(6)
C36 B2 1.477(6)
C37 C73 1.389(6)
C37 H6 0.9300
C38 C40 1.418(6)
C38 C43 1.434(5)
C38 C45 1.475(5)
C39 C46 1.467(6)
C39 H65 0.9700
C39 H66 0.9700
C40 C47 1.370(6)
C40 H7 0.9300
C41 C48 1.406(6)
C41 H8 0.9300
C42 C68 1.414(6)
C42 C49 1.420(6)
C43 C44 1.431(6)
C44 C59 1.365(6)
C44 H9 0.9300
C46 H67 0.9700
C46 H68 0.9700
C47 C59 1.383(6)
C47 H10 0.9300
C48 C49 1.425(6)
C49 H130 0.9300
C50 C65 1.378(7)
C50 C57 1.428(6)
C50 H11 0.9300
C51 H12 0.9300
C53 C72 1.486(7)
C53 H69 0.9700
C53 H70 0.9700
C55 H71 0.9700
C55 H72 0.9700
C56 H73 0.9700
C56 H74 0.9700
C57 C71 1.432(6)
C58 C60 1.391(7)
C58 H13 0.9300
C59 H14 0.9300
C60 C68 1.378(7)
C60 H15 0.9300
C61 C74 1.511(6)
C61 H75 0.9700
C61 H76 0.9700
C62 H77 0.9700
C62 H78 0.9700
C63 H79 0.9700
C63 H80 0.9700
C64 C73 1.381(6)
C64 H16 0.9300
C65 C69 1.393(7)
C65 H17 0.9300
C66 H129 0.91(4)
C67 C75 1.510(7)
C67 H81 0.9700
C67 H82 0.9700
C68 H18 0.9300
C69 H19 0.9300
C72 H83 0.9700
C72 H84 0.9700
C73 H20 0.9300
C74 H85 0.9700
C74 H86 0.9700
C75 H87 0.9700
C75 H88 0.9700
C76 C77 1.501(7)
C76 H89 0.9700
C76 H90 0.9700
C77 H91 0.9700
C77 H92 0.9700
K2 O2 2.704(3)
K2 O6 2.761(3)
K2 O1 2.834(3)
K2 O4 2.878(3)
K2 O3 2.879(3)
K2 O5 2.899(3)
K2 N1 2.989(3)
K2 N2 3.011(4)
O1 C114 1.428(5)
O1 C118 1.430(5)
O2 C121 1.413(5)
O2 C123 1.441(5)
O3 C115 1.424(5)
O3 C112 1.435(5)
O4 C128 1.424(5)
O4 C129 1.427(6)
O5 C126 1.416(5)
O5 C122 1.440(6)
N1 C116 1.470(5)
N1 C119 1.472(5)
N1 C124 1.475(5)
C112 C120 1.447(7)
C112 H21 0.9700
C112 H22 0.9700
O6 C131 1.361(7)
O6 C120 1.394(6)
C114 C126 1.460(7)
C114 H23 0.9700
C114 H24 0.9700
C115 C124 1.510(6)
C115 H25 0.9700
C115 H26 0.9700
C116 C121 1.529(6)
C116 H27 0.9700
C116 H28 0.9700
N2 C130 1.446(6)
N2 C127 1.474(7)
N2 C125 1.502(6)
C118 C119 1.510(6)
C118 H29 0.9700
C118 H30 0.9700
C119 H31 0.9700
C119 H32 0.9700
C120 H33 0.9700
C120 H34 0.9700
C121 H35 0.9700
C121 H36 0.9700
C122 C130 1.515(7)
C122 H37 0.9700
C122 H38 0.9700
C123 C128 1.468(7)
C123 H39 0.9700
C123 H40 0.9700
C124 H41 0.9700
C124 H42 0.9700
C125 C131 1.440(8)
C125 H43 0.9700
C125 H44 0.9700
C126 H45 0.9700
C126 H46 0.9700
C127 C129 1.435(8)
C127 H47 0.9700
C127 H48 0.9700
C128 H49 0.9700
C128 H50 0.9700
C129 H51 0.9700
C129 H52 0.9700
C130 H53 0.9700
C130 H54 0.9700
C131 H55 0.9700
C131 H56 0.9700
K3 O14 2.711(3)
K3 O17 2.838(3)
K3 O18 2.846(3)
K3 O15 2.852(3)
K3 O13 2.857(3)
K3 O16 2.857(3)
K3 N5 3.065(3)
K3 N6 3.083(3)
K3 C151 3.502(4)
O13 C145 1.422(5)
O13 C144 1.422(5)
N5 C147 1.459(5)
N5 C155 1.470(5)
N5 C149 1.475(5)
O14 C154 1.412(5)
O14 C152 1.434(5)
O15 C160 1.422(5)
O15 C151 1.445(5)
N6 C159 1.468(5)
N6 C156 1.472(5)
N6 C148 1.484(6)
O16 C157 1.428(5)
O16 C146 1.439(5)
O17 C153 1.416(5)
O17 C158 1.435(5)
O18 C150 1.437(5)
O18 C161 1.443(5)
C144 C155 1.500(6)
C144 H93 0.9700
C144 H94 0.9700
C145 C157 1.490(6)
C145 H95 0.9700
C145 H96 0.9700
C146 C156 1.485(6)
C146 H97 0.9700
C146 H98 0.9700
C147 C160 1.503(6)
C147 H99 0.9700
C147 H100 0.9700
C148 C154 1.500(6)
C148 H101 0.9700
C148 H102 0.9700
C149 C158 1.504(6)
C149 H103 0.9700
C149 H104 0.9700
C150 C159 1.512(6)
C150 H105 0.9700
C150 H106 0.9700
C151 C152 1.475(6)
C151 H107 0.9700
C151 H108 0.9700
C152 H109 0.9700
C152 H110 0.9700
C153 C161 1.475(6)
C153 H111 0.9700
C153 H112 0.9700
C154 H113 0.9700
C154 H114 0.9700
C155 H115 0.9700
C155 H116 0.9700
C156 H117 0.9700
C156 H118 0.9700
C157 H119 0.9700
C157 H120 0.9700
C158 H121 0.9700
C158 H122 0.9700
C159 H123 0.9700
C159 H124 0.9700
C160 H125 0.9700
C160 H126 0.9700
C161 H127 0.9700
C161 H128 0.9700

loop_
_geom_torsion_atom_site_label_1
_geom_torsion_atom_site_label_2
_geom_torsion_atom_site_label_3
_geom_torsion_atom_site_label_4
_geom_torsion
C30 C11 C12 C48 4.2(5)
B1 C11 C12 C48 -171.1(3)
C30 C11 C12 C9 -178.8(3)
B1 C11 C12 C9 5.9(5)
C51 C9 C12 C11 -172.4(3)
C45 C9 C12 C11 2.6(5)
C51 C9 C12 C48 4.6(5)
C45 C9 C12 C48 179.5(3)
C21 O9 C14 C63 161.2(3)
K1 O9 C14 C63 -60.9(4)
C25 C13 C15 C32 -159.4(3)
C52 C13 C15 C32 16.0(5)
C25 C13 C15 C43 22.7(5)
C52 C13 C15 C43 -161.9(3)
C64 C17 C19 C36 171.5(4)
C66 C17 C19 C36 -11.1(6)
C64 C17 C19 C20 -6.4(6)
C66 C17 C19 C20 171.1(4)
C36 C19 C20 C37 -171.4(3)
C17 C19 C20 C37 6.4(5)
C36 C19 C20 C26 1.3(5)
C17 C19 C20 C26 179.1(3)
C14 O9 C21 C56 176.2(3)
K1 O9 C21 C56 40.4(4)
C58 C18 C22 C27 -164.5(4)
C30 C18 C22 C27 11.6(5)
C58 C18 C22 C57 21.0(6)
C30 C18 C22 C57 -163.0(4)
C52 C13 C25 C34 4.3(6)
C15 C13 C25 C34 179.9(4)
C27 C10 C26 C20 -163.4(3)
B2 C10 C26 C20 15.3(5)
C27 C10 C26 C71 18.6(5)
B2 C10 C26 C71 -162.8(3)
C37 C20 C26 C10 158.6(4)
C19 C20 C26 C10 -13.7(5)
C37 C20 C26 C71 -23.6(6)
C19 C20 C26 C71 164.1(3)
C57 C22 C27 C10 -18.1(5)
C18 C22 C27 C10 166.7(3)
C57 C22 C27 B1 161.9(3)
C18 C22 C27 B1 -13.2(5)
C26 C10 C27 C22 -0.2(5)
B2 C10 C27 C22 -178.8(3)
C26 C10 C27 B1 179.8(3)
B2 C10 C27 B1 1.1(5)
C12 C11 C30 C42 -1.3(5)
B1 C11 C30 C42 174.0(3)
C12 C11 C30 C18 178.7(3)
B1 C11 C30 C18 -6.0(5)
C58 C18 C30 C42 -5.5(5)
C22 C18 C30 C42 178.3(3)
C58 C18 C30 C11 174.5(3)
C22 C18 C30 C11 -1.7(5)
C67 N3 C31 C62 -162.1(4)
C63 N3 C31 C62 77.1(4)
K1 N3 C31 C62 -42.4(4)
C43 C15 C32 C16 -17.3(5)
C13 C15 C32 C16 164.6(3)
C43 C15 C32 B2 162.1(3)
C13 C15 C32 B2 -15.9(5)
C45 C16 C32 C15 0.7(5)
B1 C16 C32 C15 -177.3(3)
C45 C16 C32 B2 -178.8(3)
B1 C16 C32 B2 3.2(5)
C46 O8 C33 C55 164.1(3)
K1 O8 C33 C55 -56.3(4)
C13 C25 C34 C24 1.3(6)
C35 C24 C34 C25 -4.5(7)
C34 C24 C35 C52 1.8(6)
C34 C24 C35 C66 180.0(5)
C20 C19 C36 C52 177.4(3)
C17 C19 C36 C52 -0.4(5)
C20 C19 C36 B2 8.9(5)
C17 C19 C36 B2 -168.9(3)
C19 C20 C37 C73 -2.3(6)
C26 C20 C37 C73 -174.9(4)
C75 O11 C39 C46 -170.5(4)
K1 O11 C39 C46 56.3(4)
C43 C38 C40 C47 -2.5(5)
C45 C38 C40 C47 -174.2(4)
C51 C28 C41 C48 2.4(6)
C11 C30 C42 C68 -179.2(4)
C18 C30 C42 C68 0.8(5)
C11 C30 C42 C49 -0.3(5)
C18 C30 C42 C49 179.7(3)
C40 C38 C43 C44 0.7(5)
C45 C38 C43 C44 172.6(3)
C40 C38 C43 C15 -169.7(3)
C45 C38 C43 C15 2.2(5)
C32 C15 C43 C44 -154.3(3)
C13 C15 C43 C44 23.6(5)
C32 C15 C43 C38 15.6(5)
C13 C15 C43 C38 -166.4(3)
C38 C43 C44 C59 1.6(6)
C15 C43 C44 C59 171.8(4)
C32 C16 C45 C38 17.0(5)
B1 C16 C45 C38 -164.9(3)
C32 C16 C45 C9 -163.6(3)
B1 C16 C45 C9 14.4(5)
C40 C38 C45 C16 153.2(3)
C43 C38 C45 C16 -18.2(5)
C40 C38 C45 C9 -26.0(5)
C43 C38 C45 C9 162.5(3)
C51 C9 C45 C16 161.7(3)
C12 C9 C45 C16 -12.9(5)
C51 C9 C45 C38 -19.0(5)
C12 C9 C45 C38 166.3(3)
C33 O8 C46 C39 177.5(3)
K1 O8 C46 C39 38.8(4)
O11 C39 C46 O8 -64.3(5)
C38 C40 C47 C59 1.9(6)
C28 C41 C48 C49 178.8(4)
C28 C41 C48 C12 -0.5(6)
C11 C12 C48 C41 174.0(3)
C9 C12 C48 C41 -3.0(5)
C11 C12 C48 C49 -5.3(5)
C9 C12 C48 C49 177.7(3)
C68 C42 C49 C48 177.8(4)
C30 C42 C49 C48 -1.0(6)
C41 C48 C49 C42 -175.4(4)
C12 C48 C49 C42 3.9(6)
C41 C28 C51 C9 -0.7(6)
C12 C9 C51 C28 -2.8(5)
C45 C9 C51 C28 -177.6(3)
C19 C36 C52 C35 2.4(5)
B2 C36 C52 C35 171.0(3)
C19 C36 C52 C13 -176.1(3)
B2 C36 C52 C13 -7.5(5)
C24 C35 C52 C36 -174.6(4)
C66 C35 C52 C36 7.1(6)
C24 C35 C52 C13 3.9(6)
C66 C35 C52 C13 -174.4(4)
C25 C13 C52 C36 171.7(3)
C15 C13 C52 C36 -3.9(5)
C25 C13 C52 C35 -6.8(5)
C15 C13 C52 C35 177.6(3)
C77 O7 C53 C72 171.6(4)
K1 O7 C53 C72 -55.6(4)
C12 C11 B1 C27 179.6(3)
C30 C11 B1 C27 4.2(5)
C12 C11 B1 C16 -4.3(5)
C30 C11 B1 C16 -179.8(3)
C22 C27 B1 C11 5.5(5)
C10 C27 B1 C11 -174.4(3)
C22 C27 B1 C16 -170.4(3)
C10 C27 B1 C16 9.7(5)
C45 C16 B1 C11 -6.0(5)
C32 C16 B1 C11 172.1(3)
C45 C16 B1 C27 170.0(3)
C32 C16 B1 C27 -11.9(5)
C72 N4 C55 C33 -154.1(4)
C61 N4 C55 C33 83.9(4)
K1 N4 C55 C33 -36.3(4)
O8 C33 C55 N4 62.7(5)
C74 O12 C56 C21 -161.5(4)
K1 O12 C56 C21 52.4(4)
O9 C21 C56 O12 -61.3(4)
C65 C50 C57 C71 0.7(6)
C65 C50 C57 C22 172.1(4)
C27 C22 C57 C50 -153.1(4)
C18 C22 C57 C50 21.6(6)
C27 C22 C57 C71 17.9(5)
C18 C22 C57 C71 -167.4(4)
C30 C18 C58 C60 5.7(6)
C22 C18 C58 C60 -178.1(4)
C43 C44 C59 C47 -2.2(6)
C40 C47 C59 C44 0.5(6)
C18 C58 C60 C68 -1.2(7)
C72 N4 C61 C74 68.9(5)
C55 N4 C61 C74 -170.0(4)
K1 N4 C61 C74 -49.3(4)
C76 O10 C62 C31 175.9(4)
K1 O10 C62 C31 -52.0(4)
N3 C31 C62 O10 64.7(5)
C67 N3 C63 C14 84.2(4)
C31 N3 C63 C14 -153.3(4)
K1 N3 C63 C14 -33.8(4)
O9 C14 C63 N3 64.0(5)
C19 C17 C64 C73 2.0(6)
C66 C17 C64 C73 -175.3(4)
C57 C50 C65 C69 -1.9(6)
C64 C17 C66 C35 -161.7(4)
C19 C17 C66 C35 20.9(7)
C24 C35 C66 C17 162.8(5)
C52 C35 C66 C17 -18.9(7)
C63 N3 C67 C75 -167.8(4)
C31 N3 C67 C75 71.5(5)
K1 N3 C67 C75 -48.9(4)
C58 C60 C68 C42 -3.9(7)
C49 C42 C68 C60 -174.9(4)
C30 C42 C68 C60 4.0(6)
C71 C23 C69 C65 1.0(6)
C50 C65 C69 C23 1.0(6)
C19 C36 B2 C32 176.2(3)
C52 C36 B2 C32 7.3(5)
C19 C36 B2 C10 -7.0(5)
C52 C36 B2 C10 -176.0(3)
C15 C32 B2 C36 4.6(5)
C16 C32 B2 C36 -175.9(3)
C15 C32 B2 C10 -172.0(3)
C16 C32 B2 C10 7.5(5)
C26 C10 B2 C36 -5.2(5)
C27 C10 B2 C36 173.5(3)
C26 C10 B2 C32 171.5(3)
C27 C10 B2 C32 -9.8(5)
C69 C23 C71 C57 -2.0(6)
C69 C23 C71 C26 -172.3(4)
C50 C57 C71 C23 1.1(5)
C22 C57 C71 C23 -170.4(3)
C50 C57 C71 C26 171.6(3)
C22 C57 C71 C26 0.1(5)
C10 C26 C71 C23 152.1(4)
C20 C26 C71 C23 -25.8(6)
C10 C26 C71 C57 -18.2(5)
C20 C26 C71 C57 163.9(3)
C61 N4 C72 C53 -159.4(4)
C55 N4 C72 C53 79.2(5)
K1 N4 C72 C53 -40.2(4)
O7 C53 C72 N4 67.3(5)
C17 C64 C73 C37 2.3(6)
C20 C37 C73 C64 -2.1(6)
C56 O12 C74 C61 -179.8(4)
K1 O12 C74 C61 -37.5(5)
N4 C61 C74 O12 58.8(5)
C39 O11 C75 C67 -177.1(4)
K1 O11 C75 C67 -47.5(4)
N3 C67 C75 O11 67.0(5)
C62 O10 C76 C77 -176.1(4)
K1 O10 C76 C77 49.8(5)
C53 O7 C77 C76 -179.5(4)
K1 O7 C77 C76 48.8(5)
O10 C76 C77 O7 -66.3(6)
C115 O3 C112 C120 176.3(4)
K2 O3 C112 C120 -59.7(4)
C118 O1 C114 C126 173.0(4)
K2 O1 C114 C126 -48.4(4)
C112 O3 C115 C124 172.9(4)
K2 O3 C115 C124 53.3(4)
C119 N1 C116 C121 -72.4(4)
C124 N1 C116 C121 165.3(4)
K2 N1 C116 C121 45.2(4)
C114 O1 C118 C119 -178.9(3)
K2 O1 C118 C119 43.1(4)
C116 N1 C119 C118 167.2(4)
C124 N1 C119 C118 -71.1(4)
K2 N1 C119 C118 49.0(4)
O1 C118 C119 N1 -64.4(5)
C131 O6 C120 C112 166.2(5)
K2 O6 C120 C112 -31.1(5)
O3 C112 C120 O6 63.2(5)
C123 O2 C121 C116 -169.1(3)
K2 O2 C121 C116 39.8(4)
N1 C116 C121 O2 -56.9(5)
C126 O5 C122 C130 -172.9(4)
K2 O5 C122 C130 54.7(5)
C121 O2 C123 C128 170.2(3)
K2 O2 C123 C128 -36.6(4)
C116 N1 C124 C115 -74.6(4)
C119 N1 C124 C115 163.7(4)
K2 N1 C124 C115 44.8(4)
O3 C115 C124 N1 -68.6(5)
C130 N2 C125 C131 -72.6(6)
C127 N2 C125 C131 165.4(5)
K2 N2 C125 C131 47.1(5)
C122 O5 C126 C114 -175.7(4)
K2 O5 C126 C114 -44.1(5)
O1 C114 C126 O5 61.4(5)
C130 N2 C127 C129 164.9(4)
C125 N2 C127 C129 -73.0(5)
K2 N2 C127 C129 42.5(5)
C129 O4 C128 C123 176.7(4)
K2 O4 C128 C123 -57.6(4)
O2 C123 C128 O4 66.0(5)
C128 O4 C129 C127 172.0(4)
K2 O4 C129 C127 51.8(5)
N2 C127 C129 O4 -65.2(6)
C127 N2 C130 C122 -76.5(6)
C125 N2 C130 C122 161.4(5)
K2 N2 C130 C122 45.2(5)
O5 C122 C130 N2 -68.8(6)
C120 O6 C131 C125 -162.1(5)
K2 O6 C131 C125 35.5(7)
N2 C125 C131 O6 -58.3(7)
C145 O13 C144 C155 177.2(3)
K3 O13 C144 C155 -50.7(4)
C144 O13 C145 C157 -170.2(3)
K3 O13 C145 C157 55.3(4)
C157 O16 C146 C156 163.6(3)
K3 O16 C146 C156 -59.8(4)
C155 N5 C147 C160 -161.1(4)
C149 N5 C147 C160 77.0(4)
K3 N5 C147 C160 -42.3(4)
C159 N6 C148 C154 -152.6(4)
C156 N6 C148 C154 83.6(4)
K3 N6 C148 C154 -36.1(4)
C147 N5 C149 C158 -154.6(4)
C155 N5 C149 C158 83.3(4)
K3 N5 C149 C158 -35.6(4)
C161 O18 C150 C159 175.7(4)
K3 O18 C150 C159 -58.1(4)
C160 O15 C151 C152 -172.4(3)
K3 O15 C151 C152 62.4(3)
C160 O15 C151 K3 125.2(3)
C154 O14 C152 C151 -177.5(3)
K3 O14 C152 C151 37.5(4)
O15 C151 C152 O14 -70.3(4)
K3 C151 C152 O14 -25.2(3)
C158 O17 C153 C161 175.6(4)
K3 O17 C153 C161 44.6(4)
C152 O14 C154 C148 157.3(3)
K3 O14 C154 C148 -59.0(4)
N6 C148 C154 O14 62.4(5)
C147 N5 C155 C144 76.3(4)
C149 N5 C155 C144 -162.0(4)
K3 N5 C155 C144 -42.6(4)
O13 C144 C155 N5 64.5(5)
C159 N6 C156 C146 82.4(4)
C148 N6 C156 C146 -154.6(4)
K3 N6 C156 C146 -35.7(4)
O16 C146 C156 N6 65.0(5)
C146 O16 C157 C145 177.7(3)
K3 O16 C157 C145 42.1(4)
O13 C145 C157 O16 -65.3(4)
C153 O17 C158 C149 165.7(4)
K3 O17 C158 C149 -62.3(4)
N5 C149 C158 O17 67.1(5)
C156 N6 C159 C150 -162.2(4)
C148 N6 C159 C150 74.5(5)
K3 N6 C159 C150 -42.7(4)
O18 C150 C159 N6 70.8(5)
C151 O15 C160 C147 -174.5(3)
K3 O15 C160 C147 -55.7(4)
N5 C147 C160 O15 67.9(5)
C150 O18 C161 C153 -176.7(4)
K3 O18 C161 C153 55.6(4)
O17 C153 C161 O18 -68.2(5)
